data_8107661
loop_
_publ_author_name
'Kong, Yang'
'Dang, YiXuan'
'Tian, Bin'
'Wang, Chang-Zhao'
'Han, ZiHao'
'Lu, ChenFei'

_publ_section_title
;
 The crystal structure of
 catena-poly[(4-iodopyridine-2,6-dicarboxylato-\k4
 O,N,O&#x2032;,O&#x2032;&#x2032;)(4-imidazol-1-yl-pyridine-\kN)copper(II)],
 C15H9N4O4ICu
;
_journal_issue 6
_journal_name_full 'Zeitschrift f\"ur Kristallographie - New Crystal Structures'
_journal_page_first 1065
_journal_page_last 1067
_journal_paper_doi 10.1515/ncrs-2023-0302
_journal_volume 238
_journal_year 2023
_chemical_formula_moiety 'C15 H9 Cu I N4 O4'
_chemical_formula_sum 'C15 H9 Cu I N4 O4'
_chemical_formula_weight 499.70
_space_group_crystal_system monoclinic
_space_group_IT_number 14
_space_group_name_Hall '-P 2ybc'
_space_group_name_H-M_alt 'P 1 21/c 1'
_atom_sites_solution_hydrogens geom
_atom_sites_solution_primary dual
_cell_angle_alpha 90
_cell_angle_beta 102.610(3)
_cell_angle_gamma 90
_cell_formula_units_Z 4
_cell_length_a 13.6216(4)
_cell_length_b 13.4754(4)
_cell_length_c 8.5023(3)
_cell_measurement_reflns_used 10617
_cell_measurement_temperature 272.7(3)
_cell_measurement_theta_max 26.3870
_cell_measurement_theta_min 3.9800
_cell_volume 1523.01(9)
_computing_cell_refinement 'CrysAlisPro 1.171.38.41r (Rigaku OD, 2015)'
_computing_data_collection 'CrysAlisPro 1.171.38.41r (Rigaku OD, 2015)'
_computing_data_reduction 'CrysAlisPro 1.171.38.41r (Rigaku OD, 2015)'
_computing_molecular_graphics 'Olex2 (Dolomanov et al., 2009)'
_computing_publication_material 'Olex2 (Dolomanov et al., 2009)'
_computing_structure_refinement 'ShelXL (Sheldrick, 2015)'
_computing_structure_solution 'ShelXT (Sheldrick, 2015)'
_diffrn_ambient_environment air
_diffrn_ambient_temperature 272.7(3)
_diffrn_detector 'CCD plate'
_diffrn_detector_area_resol_mean 8.0584
_diffrn_detector_type EosS2
_diffrn_measured_fraction_theta_full 0.984
_diffrn_measured_fraction_theta_max 0.984
_diffrn_measurement_details
;
List of Runs (angles in degrees, time in seconds):

  # Type    Start    End  Width  t~exp~   \w     \q     \k     \f   Frames
--------------------------------------------------------------------------
  1  \w    -26.00  58.00   1.00    5.00    --   -9.62  57.00-180.00   84
  2  \w     -8.00  80.00   1.00    5.00    --   10.64  38.00-180.00   88
  3  \w    -19.00  82.00   1.00    5.00    --   10.64  19.00 -30.00  101
  4  \w    -20.00  50.00   1.00    5.00    --   10.64 -99.00 150.00   70
  5  \w     -6.00  78.00   1.00    5.00    --   10.64  57.00  90.00   84
  6  \w    -20.00  50.00   1.00    5.00    --   10.64 -99.00 -90.00   70
  7  \w     -6.00  78.00   1.00    5.00    --   10.64  57.00-120.00   84
  8  \w    -16.00  59.00   1.00    5.00    --   10.64  77.00  30.00   75
;
_diffrn_measurement_device 'four-circle diffractometer'
_diffrn_measurement_device_type 'SuperNova, Single source at offset, EosS2'
_diffrn_measurement_method '\w scans'
_diffrn_orient_matrix_type 'CrysAlisPro convention (1999,Acta A55,543-557)'
_diffrn_orient_matrix_UB_11 0.0192007000
_diffrn_orient_matrix_UB_12 -0.0416274000
_diffrn_orient_matrix_UB_13 0.0480539000
_diffrn_orient_matrix_UB_21 0.0481449000
_diffrn_orient_matrix_UB_22 0.0226209000
_diffrn_orient_matrix_UB_23 0.0191749000
_diffrn_orient_matrix_UB_31 -0.0125618000
_diffrn_orient_matrix_UB_32 0.0230197000
_diffrn_orient_matrix_UB_33 0.0680122000
_diffrn_radiation_monochromator mirror
_diffrn_radiation_probe x-ray
_diffrn_radiation_type MoK\a
_diffrn_radiation_wavelength 0.71073
_diffrn_reflns_av_R_equivalents 0.0435
_diffrn_reflns_av_unetI/netI 0.0241
_diffrn_reflns_Laue_measured_fraction_full 0.984
_diffrn_reflns_Laue_measured_fraction_max 0.984
_diffrn_reflns_limit_h_max 15
_diffrn_reflns_limit_h_min -15
_diffrn_reflns_limit_k_max 15
_diffrn_reflns_limit_k_min -15
_diffrn_reflns_limit_l_max 8
_diffrn_reflns_limit_l_min -10
_diffrn_reflns_number 19584
_diffrn_reflns_point_group_measured_fraction_full 0.984
_diffrn_reflns_point_group_measured_fraction_max 0.984
_diffrn_reflns_theta_full 24.998
_diffrn_reflns_theta_max 24.998
_diffrn_reflns_theta_min 3.390
_diffrn_source 'micro-focus sealed X-ray tube'
_diffrn_source_type 'SuperNova (Mo) X-ray Source'
_exptl_absorpt_coefficient_mu 3.492
_exptl_absorpt_correction_T_max 1.00000
_exptl_absorpt_correction_T_min 0.26440
_exptl_absorpt_correction_type multi-scan
_exptl_absorpt_process_details
;
CrysAlisPro 1.171.38.41r (Rigaku Oxford Diffraction, 2015)
Empirical absorption correction using spherical harmonics,
 implemented in SCALE3 ABSPACK scaling algorithm.
;
_exptl_crystal_colour green
_exptl_crystal_colour_primary green
_exptl_crystal_density_diffrn 2.179
_exptl_crystal_description block
_exptl_crystal_F_000 964
_exptl_crystal_size_max 0.31
_exptl_crystal_size_mid 0.29
_exptl_crystal_size_min 0.25
_refine_diff_density_max 0.555
_refine_diff_density_min -0.533
_refine_diff_density_rms 0.093
_refine_ls_extinction_coef .
_refine_ls_extinction_method none
_refine_ls_goodness_of_fit_ref 1.140
_refine_ls_hydrogen_treatment constr
_refine_ls_matrix_type full
_refine_ls_number_parameters 226
_refine_ls_number_reflns 2628
_refine_ls_number_restraints 0
_refine_ls_restrained_S_all 1.140
_refine_ls_R_factor_all 0.0332
_refine_ls_R_factor_gt 0.0297
_refine_ls_shift/su_max 0.001
_refine_ls_shift/su_mean 0.000
_refine_ls_structure_factor_coef Fsqd
_refine_ls_weighting_details 'w=1/[\s^2^(Fo^2^)+(0.0340P)^2^+2.1840P] where P=(Fo^2^+2Fc^2^)/3'
_refine_ls_weighting_scheme calc
_refine_ls_wR_factor_gt 0.0762
_refine_ls_wR_factor_ref 0.0781
_reflns_Friedel_coverage 0.000
_reflns_Friedel_fraction_full .
_reflns_Friedel_fraction_max .
_reflns_number_gt 2391
_reflns_number_total 2628
_reflns_threshold_expression 'I > 2\s(I)'
_cod_data_source_file suppl_j_ncrs-2023-0302_suppl_001.cif
_cod_data_source_block 9718
_cod_original_cell_volume 1522.99(9)
_cod_database_code 8107661
_shelx_space_group_comment
;
The symmetry employed for this shelxl refinement is uniquely defined
by the following loop, which should always be used as a source of
symmetry information in preference to the above space-group names.
They are only intended as comments.
;
_shelx_estimated_absorpt_t_max 0.476
_shelx_estimated_absorpt_t_min 0.411
_reflns_odcompleteness_completeness 99.57
_reflns_odcompleteness_iscentric 1
_reflns_odcompleteness_theta 23.21
_olex2_refinement_description
;
1. Fixed Uiso
 At 1.2 times of:
  All C(H) groups
2.a Aromatic/amide H refined with riding coordinates:
 C3(H3), C5(H5), C8(H8), C9(H9), C10(H10), C12(H12), C13(H13), C14(H14),
 C15(H15)
;
_olex2_date_sample_data_collection 2017-09-22
_olex2_submission_special_instructions 'No special instructions were received'
_oxdiff_exptl_absorpt_empirical_details
;
Empirical correction (ABSPACK) includes:
- Absorption correction using spherical harmonics
- Frame scaling
;
_oxdiff_exptl_absorpt_empirical_full_max 2.074
_oxdiff_exptl_absorpt_empirical_full_min 0.547

loop_
_space_group_symop_operation_xyz
'x, y, z'
'-x, y+1/2, -z+1/2'
'-x, -y, -z'
'x, -y-1/2, z-1/2'

loop_
_atom_site_label
_atom_site_type_symbol
_atom_site_fract_x
_atom_site_fract_y
_atom_site_fract_z
_atom_site_U_iso_or_equiv
_atom_site_adp_type
_atom_site_occupancy
_atom_site_site_symmetry_order
_atom_site_calc_flag
_atom_site_refinement_flags_posn
_atom_site_refinement_flags_adp
_atom_site_refinement_flags_occupancy
_atom_site_disorder_assembly
_atom_site_disorder_group
C1 C 0.6545(3) 0.3373(3) -0.0328(4) 0.0232(8) Uani 1 1 d . . . . .
C2 C 0.7606(3) 0.3532(2) 0.0580(4) 0.0213(8) Uani 1 1 d . . . . .
C3 C 0.8483(3) 0.3543(2) -0.0001(5) 0.0236(8) Uani 1 1 d . . . . .
H3 H 0.8464 0.3473 -0.1095 0.028 Uiso 1 1 calc R . . . .
C4 C 0.9390(3) 0.3663(3) 0.1107(5) 0.0269(9) Uani 1 1 d . . . . .
C5 C 0.9414(3) 0.3786(3) 0.2731(5) 0.0298(9) Uani 1 1 d . . . . .
H5 H 1.0022 0.3878 0.3467 0.036 Uiso 1 1 calc R . . . .
C6 C 0.8520(3) 0.3769(3) 0.3235(4) 0.0236(8) Uani 1 1 d . . . . .
C7 C 0.8335(3) 0.3896(3) 0.4926(5) 0.0307(9) Uani 1 1 d . . . . .
C8 C 0.4367(3) 0.4411(3) 0.2492(4) 0.0301(9) Uani 1 1 d . . . . .
H8 H 0.4362 0.4687 0.1487 0.036 Uiso 1 1 calc R . . . .
C9 C 0.3596(3) 0.4427(3) 0.3229(4) 0.0312(9) Uani 1 1 d . . . . .
H9 H 0.2965 0.4706 0.2840 0.037 Uiso 1 1 calc R . . . .
C10 C 0.4870(3) 0.3661(3) 0.4770(5) 0.0268(9) Uani 1 1 d . . . . .
H10 H 0.5262 0.3323 0.5638 0.032 Uiso 1 1 calc R . . . .
C11 C 0.3357(3) 0.3791(3) 0.5904(5) 0.0238(8) Uani 1 1 d . . . . .
C12 C 0.2319(3) 0.3860(3) 0.5530(5) 0.0300(9) Uani 1 1 d . . . . .
H12 H 0.1971 0.3978 0.4477 0.036 Uiso 1 1 calc R . . . .
C13 C 0.1815(3) 0.3751(3) 0.6759(5) 0.0323(9) Uani 1 1 d . . . . .
H13 H 0.1118 0.3810 0.6514 0.039 Uiso 1 1 calc R . . . .
C14 C 0.3266(3) 0.3467(3) 0.8587(5) 0.0354(10) Uani 1 1 d . . . . .
H14 H 0.3596 0.3311 0.9635 0.043 Uiso 1 1 calc R . . . .
C15 C 0.3837(3) 0.3583(3) 0.7456(5) 0.0311(9) Uani 1 1 d . . . . .
H15 H 0.4534 0.3521 0.7737 0.037 Uiso 1 1 calc R . . . .
Cu1 Cu 0.64444(3) 0.36465(3) 0.28821(6) 0.02408(14) Uani 1 1 d . . . . .
I1 I 1.07119(2) 0.36391(2) 0.02390(4) 0.03558(13) Uani 1 1 d . . . . .
N1 N 0.7656(2) 0.3641(2) 0.2149(4) 0.0213(7) Uani 1 1 d . . . . .
N2 N 0.5175(2) 0.3923(2) 0.3446(4) 0.0270(7) Uani 1 1 d . . . . .
N3 N 0.3922(2) 0.3950(2) 0.4676(3) 0.0232(7) Uani 1 1 d . . . . .
N4 N 0.2275(3) 0.3564(2) 0.8283(5) 0.0364(9) Uani 1 1 d . . . . .
O1 O 0.58789(19) 0.35314(19) 0.0493(3) 0.0278(6) Uani 1 1 d . . . . .
O2 O 0.63743(18) 0.3104(2) -0.1752(3) 0.0280(6) Uani 1 1 d . . . . .
O3 O 0.7400(2) 0.3838(2) 0.4993(3) 0.0302(6) Uani 1 1 d . . . . .
O4 O 0.9041(2) 0.4039(3) 0.6046(3) 0.0475(8) Uani 1 1 d . . . . .

loop_
_atom_site_aniso_label
_atom_site_aniso_U_11
_atom_site_aniso_U_22
_atom_site_aniso_U_33
_atom_site_aniso_U_23
_atom_site_aniso_U_13
_atom_site_aniso_U_12
C1 0.021(2) 0.0269(19) 0.022(2) 0.0060(15) 0.0070(16) 0.0006(15)
C2 0.021(2) 0.0232(18) 0.020(2) 0.0029(14) 0.0058(15) 0.0011(14)
C3 0.022(2) 0.030(2) 0.023(2) 0.0021(14) 0.0113(16) 0.0006(14)
C4 0.024(2) 0.028(2) 0.033(2) 0.0020(15) 0.0148(18) 0.0016(14)
C5 0.018(2) 0.039(2) 0.031(2) -0.0001(17) 0.0023(17) -0.0014(16)
C6 0.019(2) 0.0295(19) 0.022(2) -0.0005(14) 0.0041(16) -0.0014(14)
C7 0.031(2) 0.038(2) 0.023(2) -0.0013(16) 0.0044(18) 0.0010(17)
C8 0.030(2) 0.040(2) 0.021(2) 0.0047(16) 0.0077(17) 0.0050(17)
C9 0.025(2) 0.048(2) 0.021(2) 0.0055(17) 0.0066(16) 0.0091(17)
C10 0.022(2) 0.039(2) 0.022(2) 0.0021(15) 0.0102(17) 0.0041(15)
C11 0.020(2) 0.0277(19) 0.025(2) -0.0035(15) 0.0091(16) -0.0012(15)
C12 0.019(2) 0.042(2) 0.029(2) -0.0002(17) 0.0060(17) 0.0010(16)
C13 0.014(2) 0.047(2) 0.038(3) -0.0011(18) 0.0103(18) 0.0004(16)
C14 0.037(3) 0.045(2) 0.027(2) 0.0048(18) 0.0124(19) 0.0002(19)
C15 0.018(2) 0.047(2) 0.030(2) 0.0019(17) 0.0084(17) 0.0020(16)
Cu1 0.0167(3) 0.0373(3) 0.0205(3) -0.00063(18) 0.00889(19) -0.00046(17)
I1 0.02259(18) 0.0432(2) 0.0449(2) 0.00326(11) 0.01606(13) 0.00134(10)
N1 0.0159(16) 0.0289(17) 0.0211(17) -0.0005(11) 0.0082(13) -0.0003(11)
N2 0.0203(17) 0.0366(17) 0.0259(18) -0.0009(14) 0.0087(14) -0.0004(14)
N3 0.0176(16) 0.0339(17) 0.0192(16) -0.0006(13) 0.0064(12) 0.0014(13)
N4 0.031(2) 0.044(2) 0.041(2) -0.0013(15) 0.0212(17) -0.0021(15)
O1 0.0154(13) 0.0477(17) 0.0212(14) 0.0008(11) 0.0057(11) 0.0007(11)
O2 0.0261(15) 0.0408(16) 0.0163(14) 0.0002(11) 0.0029(11) 0.0019(11)
O3 0.0251(15) 0.0475(16) 0.0200(14) -0.0025(11) 0.0092(11) -0.0012(12)
O4 0.0341(17) 0.083(2) 0.0222(16) -0.0066(15) -0.0014(14) -0.0014(16)

loop_
_atom_type_symbol
_atom_type_description
_atom_type_scat_dispersion_real
_atom_type_scat_dispersion_imag
_atom_type_scat_source
C C 0.0033 0.0016 'International Tables Vol C Tables 4.2.6.8 and 6.1.1.4'
H H 0.0000 0.0000 'International Tables Vol C Tables 4.2.6.8 and 6.1.1.4'
Cu Cu 0.3201 1.2651 'International Tables Vol C Tables 4.2.6.8 and 6.1.1.4'
I I -0.4742 1.8119 'International Tables Vol C Tables 4.2.6.8 and 6.1.1.4'
N N 0.0061 0.0033 'International Tables Vol C Tables 4.2.6.8 and 6.1.1.4'
O O 0.0106 0.0060 'International Tables Vol C Tables 4.2.6.8 and 6.1.1.4'

loop_
_geom_angle_atom_site_label_1
_geom_angle_atom_site_label_2
_geom_angle_atom_site_label_3
_geom_angle
_geom_angle_site_symmetry_1
_geom_angle_site_symmetry_3
O1 C1 C2 114.5(3) . .
O2 C1 C2 120.1(3) . .
O2 C1 O1 125.5(3) . .
C3 C2 C1 128.8(3) . .
N1 C2 C1 111.5(3) . .
N1 C2 C3 119.7(3) . .
C4 C3 C2 117.8(4) . .
C3 C4 I1 117.7(3) . .
C5 C4 C3 121.0(4) . .
C5 C4 I1 121.3(3) . .
C6 C5 C4 118.6(4) . .
C5 C6 C7 129.2(3) . .
N1 C6 C5 119.5(3) . .
N1 C6 C7 111.3(3) . .
O3 C7 C6 113.8(3) . .
O4 C7 C6 119.5(4) . .
O4 C7 O3 126.7(4) . .
C9 C8 N2 109.8(3) . .
C8 C9 N3 106.2(3) . .
N2 C10 N3 110.4(3) . .
C12 C11 N3 120.3(3) . .
C15 C11 C12 119.1(4) . .
C15 C11 N3 120.7(4) . .
C13 C12 C11 118.1(4) . .
N4 C13 C12 123.4(4) . .
N4 C14 C15 124.2(4) . .
C11 C15 C14 118.3(4) . .
N1 Cu1 N2 168.22(13) . .
N1 Cu1 O1 80.57(12) . .
N1 Cu1 O2 95.86(10) . 4_566
N1 Cu1 O3 81.46(12) . .
N2 Cu1 O1 95.69(12) . .
N2 Cu1 O2 95.45(11) . 4_566
N2 Cu1 O3 101.31(12) . .
O1 Cu1 O2 92.19(9) . 4_566
O3 Cu1 O1 161.76(11) . .
O3 Cu1 O2 92.73(10) . 4_566
C2 N1 C6 123.4(3) . .
C2 N1 Cu1 118.4(3) . .
C6 N1 Cu1 118.2(3) . .
C8 N2 Cu1 126.0(3) . .
C10 N2 C8 105.5(3) . .
C10 N2 Cu1 128.5(3) . .
C9 N3 C11 126.8(3) . .
C10 N3 C9 108.0(3) . .
C10 N3 C11 125.2(3) . .
C14 N4 C13 116.8(4) . .
C1 O1 Cu1 113.8(2) . .
C1 O2 Cu1 114.4(2) . 4_565
C7 O3 Cu1 115.2(2) . .

loop_
_geom_bond_atom_site_label_1
_geom_bond_atom_site_label_2
_geom_bond_distance
_geom_bond_site_symmetry_2
C1 C2 1.498(5) .
C1 O1 1.278(4) .
C1 O2 1.235(4) .
C2 C3 1.390(5) .
C2 N1 1.329(5) .
C3 C4 1.390(6) .
C4 C5 1.384(6) .
C4 I1 2.090(4) .
C5 C6 1.377(6) .
C6 C7 1.523(6) .
C6 N1 1.339(5) .
C7 O3 1.290(5) .
C7 O4 1.212(5) .
C8 C9 1.336(5) .
C8 N2 1.382(5) .
C9 N3 1.373(5) .
C10 N2 1.330(5) .
C10 N3 1.335(5) .
C11 C12 1.383(5) .
C11 C15 1.369(6) .
C11 N3 1.442(5) .
C12 C13 1.378(6) .
C13 N4 1.334(6) .
C14 C15 1.372(6) .
C14 N4 1.325(6) .
Cu1 N1 1.887(3) .
Cu1 N2 1.929(3) .
Cu1 O1 2.015(3) .
Cu1 O2 2.384(3) 4_566
Cu1 O3 1.990(3) .
O2 Cu1 2.384(3) 4_565
